data_7239762
loop_
_publ_author_name
'Mikherdov, Alexander S.'
'Katkova, Svetlana A.'
'Novikov, Alexander S.'
'Efremova, Mariia M.'
'Reutskaya, Elena Yu.'
'Kinzhalov, Mikhail A.'

_publ_section_title
;
 (Isocyano group)&#x22EF;lone pair interactions involving coordinated
 isocyanides: experimental, theoretical and CSD studies
;
_journal_issue 7
_journal_name_full CrystEngComm
_journal_page_first 1154
_journal_page_last 1159
_journal_paper_doi 10.1039/C9CE01741K
_journal_volume 22
_journal_year 2020
_chemical_formula_moiety 'C24 H25 Cl I N5 Pd'
_chemical_formula_sum 'C24 H25 Cl I N5 Pd'
_chemical_formula_weight 652.24
_space_group_crystal_system triclinic
_space_group_IT_number 2
_space_group_name_Hall '-P 1'
_space_group_name_H-M_alt 'P -1'
_atom_sites_solution_hydrogens geom
_atom_sites_solution_primary dual
_audit_creation_date 2019-03-15
_audit_creation_method
;
Olex2 1.2
(compiled May 18 2018 14:05:52 for OlexSys, GUI svn.r5506)
;
_audit_update_record
;
2019-04-10 deposited with the CCDC.	2020-01-16 downloaded from the CCDC.
;
_cell_angle_alpha 68.122(8)
_cell_angle_beta 86.872(7)
_cell_angle_gamma 80.728(6)
_cell_formula_units_Z 2
_cell_length_a 8.8377(6)
_cell_length_b 11.5913(9)
_cell_length_c 12.6874(11)
_cell_measurement_reflns_used 4202
_cell_measurement_temperature 100.01(10)
_cell_measurement_theta_max 30.5550
_cell_measurement_theta_min 3.0190
_cell_volume 1190.32(18)
_computing_cell_refinement
;
CrysAlisPro, Agilent Technologies,
Version 1.171.36.32 (release 02-08-2013 CrysAlis171 .NET)
(compiled Aug  2 2013,16:46:58)
;
_computing_data_collection
;
CrysAlisPro, Agilent Technologies,
Version 1.171.36.32 (release 02-08-2013 CrysAlis171 .NET)
(compiled Aug  2 2013,16:46:58)
;
_computing_data_reduction
;
CrysAlisPro, Agilent Technologies,
Version 1.171.36.32 (release 02-08-2013 CrysAlis171 .NET)
(compiled Aug  2 2013,16:46:58)
;
_computing_molecular_graphics 'Olex2 (Dolomanov et al., 2009)'
_computing_publication_material 'Olex2 (Dolomanov et al., 2009)'
_computing_structure_refinement 'ShelXL (Sheldrick, 2015)'
_computing_structure_solution 'ShelXT (Sheldrick, 2015)'
_diffrn_ambient_temperature 100.01(10)
_diffrn_detector_area_resol_mean 16.2096
_diffrn_measured_fraction_theta_full 0.999
_diffrn_measured_fraction_theta_max 0.865
_diffrn_measurement_details
;
#__ type_ start__ end____ width___ exp.time_
  1 omega  -95.00  -43.00   1.0000   12.5000
omega____ theta____ kappa____ phi______ frames
    -      -22.4031  178.0000 -180.0000 52

#__ type_ start__ end____ width___ exp.time_
  2 omega    8.00   65.00   1.0000   12.5000
omega____ theta____ kappa____ phi______ frames
    -       23.3406  -99.0000    0.0000 57

#__ type_ start__ end____ width___ exp.time_
  3 omega    8.00   76.00   1.0000   12.5000
omega____ theta____ kappa____ phi______ frames
    -       23.3406 -117.0000 -137.0000 68

#__ type_ start__ end____ width___ exp.time_
  4 omega    3.00   96.00   1.0000   12.5000
omega____ theta____ kappa____ phi______ frames
    -       23.3406   19.0000  150.0000 93

#__ type_ start__ end____ width___ exp.time_
  5 omega   20.00   64.00   1.0000   12.5000
omega____ theta____ kappa____ phi______ frames
    -       23.3406  -99.0000  120.0000 44

#__ type_ start__ end____ width___ exp.time_
  6 omega  -50.00   57.00   1.0000   12.5000
omega____ theta____ kappa____ phi______ frames
    -       23.3406    0.0000  -60.0000 107
;
_diffrn_measurement_device_type 'Xcalibur, Eos'
_diffrn_measurement_method '\w scans'
_diffrn_orient_matrix_UB_11 0.0444071000
_diffrn_orient_matrix_UB_12 -0.0584759000
_diffrn_orient_matrix_UB_13 0.0048413000
_diffrn_orient_matrix_UB_21 0.0064269000
_diffrn_orient_matrix_UB_22 -0.0162982000
_diffrn_orient_matrix_UB_23 0.0594647000
_diffrn_orient_matrix_UB_31 -0.0678233000
_diffrn_orient_matrix_UB_32 -0.0276770000
_diffrn_orient_matrix_UB_33 0.0083734000
_diffrn_radiation_monochromator graphite
_diffrn_radiation_type MoK\a
_diffrn_radiation_wavelength 0.71073
_diffrn_reflns_av_R_equivalents 0.0302
_diffrn_reflns_av_unetI/netI 0.0542
_diffrn_reflns_Laue_measured_fraction_full 0.999
_diffrn_reflns_Laue_measured_fraction_max 0.865
_diffrn_reflns_limit_h_max 10
_diffrn_reflns_limit_h_min -11
_diffrn_reflns_limit_k_max 12
_diffrn_reflns_limit_k_min -16
_diffrn_reflns_limit_l_max 14
_diffrn_reflns_limit_l_min -17
_diffrn_reflns_number 11601
_diffrn_reflns_point_group_measured_fraction_full 0.999
_diffrn_reflns_point_group_measured_fraction_max 0.865
_diffrn_reflns_theta_full 25.242
_diffrn_reflns_theta_max 31.086
_diffrn_reflns_theta_min 2.787
_diffrn_source 'Enhance (Mo) X-ray Source'
_exptl_absorpt_coefficient_mu 2.211
_exptl_absorpt_correction_T_max 1.00000
_exptl_absorpt_correction_T_min 0.88016
_exptl_absorpt_correction_type multi-scan
_exptl_absorpt_process_details
;
CrysAlisPro, Agilent Technologies,
Version 1.171.36.32 (release 02-08-2013 CrysAlis171 .NET)
(compiled Aug  2 2013,16:46:58)
Empirical absorption correction using spherical harmonics,
 implemented in SCALE3 ABSPACK scaling algorithm.
;
_exptl_crystal_colour 'clear light yellow'
_exptl_crystal_colour_lustre clear
_exptl_crystal_colour_modifier light
_exptl_crystal_colour_primary yellow
_exptl_crystal_density_diffrn 1.820
_exptl_crystal_description prism
_exptl_crystal_F_000 640
_exptl_crystal_size_max 0.1
_exptl_crystal_size_mid 0.1
_exptl_crystal_size_min 0.1
_refine_diff_density_max 0.687
_refine_diff_density_min -0.777
_refine_diff_density_rms 0.133
_refine_ls_extinction_method none
_refine_ls_goodness_of_fit_ref 1.035
_refine_ls_hydrogen_treatment constr
_refine_ls_matrix_type full
_refine_ls_number_parameters 295
_refine_ls_number_reflns 6611
_refine_ls_number_restraints 0
_refine_ls_restrained_S_all 1.035
_refine_ls_R_factor_all 0.0450
_refine_ls_R_factor_gt 0.0322
_refine_ls_shift/su_max 0.001
_refine_ls_shift/su_mean 0.000
_refine_ls_structure_factor_coef Fsqd
_refine_ls_weighting_details 'w=1/[\s^2^(Fo^2^)+(0.0218P)^2^] where P=(Fo^2^+2Fc^2^)/3'
_refine_ls_weighting_scheme calc
_refine_ls_wR_factor_gt 0.0630
_refine_ls_wR_factor_ref 0.0696
_reflns_Friedel_coverage 0.000
_reflns_number_gt 5393
_reflns_number_total 6611
_reflns_threshold_expression 'I > 2\s(I)'
_cod_data_source_file c9ce01741k8.cif
_cod_data_source_block 3
_cod_depositor_comments
;Adding full bibliography for 7239762.cif.

 Adding full bibliography for 7239762.cif.
;
_cod_original_cell_volume 1190.32(17)
_cod_database_code 7239762
_shelx_shelxl_version_number 2018/3
_chemical_oxdiff_formula 'Pd2 C43 N12 Cl2 I'
_shelx_space_group_comment
;
The symmetry employed for this shelxl refinement is uniquely defined
by the following loop, which should always be used as a source of
symmetry information in preference to the above space-group names.
They are only intended as comments.
;
_shelx_estimated_absorpt_t_max 0.809
_shelx_estimated_absorpt_t_min 0.809
_reflns_odcompleteness_completeness 99.93
_reflns_odcompleteness_iscentric 1
_reflns_odcompleteness_theta 28.51
_olex2_refinement_description
;
1. Fixed Uiso
 At 1.2 times of:
  All C(H) groups, All N(H) groups
 At 1.5 times of:
  All C(H,H,H) groups
2.a Aromatic/amide H refined with riding coordinates:
 N2(H2), C4(H4), C5(H5), C13(H13), C14(H14), C6(H6), C15(H15)
2.b Idealised Me refined as rotating group:
 C24(H24A,H24B,H24C), C8(H8A,H8B,H8C), C18(H18A,H18B,H18C), C9(H9A,H9B,H9C),
 C17(H17A,H17B,H17C), C23(H23A,H23B,H23C)
;
_olex2_submission_special_instructions 'No special instructions were received'

loop_
_space_group_symop_operation_xyz
'x, y, z'
'-x, -y, -z'

loop_
_atom_site_label
_atom_site_type_symbol
_atom_site_fract_x
_atom_site_fract_y
_atom_site_fract_z
_atom_site_U_iso_or_equiv
_atom_site_adp_type
_atom_site_occupancy
_atom_site_site_symmetry_order
_atom_site_calc_flag
_atom_site_refinement_flags_posn
I001 I 0.42022(2) 0.40560(2) 0.19817(2) 0.01866(6) Uani 1 1 d .
Pd1 Pd 0.72603(2) 0.66076(2) 0.42123(2) 0.01194(6) Uani 1 1 d .
Cl1 Cl 0.76588(8) 0.86745(7) 0.37077(7) 0.02150(16) Uani 1 1 d .
N4 N 0.6761(2) 0.4865(2) 0.4379(2) 0.0116(5) Uani 1 1 d .
N3 N 0.5339(3) 0.6131(2) 0.2711(2) 0.0139(5) Uani 1 1 d .
N1 N 0.9351(3) 0.6221(2) 0.6338(2) 0.0153(5) Uani 1 1 d .
N5 N 0.6841(3) 0.2649(2) 0.5091(2) 0.0185(5) Uani 1 1 d .
N2 N 0.5420(3) 0.8232(2) 0.2214(2) 0.0158(5) Uani 1 1 d .
H2 H 0.582700 0.879464 0.234058 0.019 Uiso 1 1 calc R
C2 C 1.0156(3) 0.6297(3) 0.7233(3) 0.0154(6) Uani 1 1 d .
C19 C 0.5847(3) 0.4986(3) 0.3479(3) 0.0135(6) Uani 1 1 d .
C1 C 0.8636(3) 0.6247(3) 0.5592(3) 0.0168(6) Uani 1 1 d .
C20 C 0.5481(3) 0.3878(3) 0.3390(3) 0.0154(6) Uani 1 1 d .
C10 C 0.5868(3) 0.7051(3) 0.2893(3) 0.0141(6) Uani 1 1 d .
C22 C 0.7194(3) 0.3706(3) 0.5142(3) 0.0156(6) Uani 1 1 d .
C21 C 0.5987(3) 0.2730(3) 0.4210(3) 0.0177(6) Uani 1 1 d .
C4 C 1.1353(3) 0.5347(3) 0.9041(3) 0.0195(6) Uani 1 1 d .
H4 H 1.166231 0.464289 0.968509 0.023 Uiso 1 1 calc R
C24 C 0.8138(3) 0.3538(3) 0.6150(3) 0.0189(6) Uani 1 1 d .
H24A H 0.908185 0.386165 0.589601 0.028 Uiso 1 1 calc GR
H24B H 0.835679 0.266017 0.661316 0.028 Uiso 1 1 calc GR
H24C H 0.758004 0.398543 0.658766 0.028 Uiso 1 1 calc GR
C11 C 0.4334(3) 0.8686(3) 0.1293(3) 0.0143(6) Uani 1 1 d .
C7 C 1.0453(3) 0.7497(3) 0.7111(3) 0.0167(6) Uani 1 1 d .
C12 C 0.4590(3) 0.8325(3) 0.0354(3) 0.0166(6) Uani 1 1 d .
C3 C 1.0585(3) 0.5218(3) 0.8173(3) 0.0170(6) Uani 1 1 d .
C5 C 1.1661(3) 0.6508(3) 0.8957(3) 0.0213(7) Uani 1 1 d .
H5 H 1.217317 0.657949 0.954583 0.026 Uiso 1 1 calc R
C8 C 1.0209(3) 0.3960(3) 0.8255(3) 0.0197(6) Uani 1 1 d .
H8A H 0.913137 0.403386 0.812542 0.030 Uiso 1 1 calc GR
H8B H 1.047809 0.334566 0.899772 0.030 Uiso 1 1 calc GR
H8C H 1.077868 0.370174 0.769345 0.030 Uiso 1 1 calc GR
C18 C 0.5963(3) 0.7433(3) 0.0262(3) 0.0200(6) Uani 1 1 d .
H18A H 0.679782 0.748726 0.068657 0.030 Uiso 1 1 calc GR
H18B H 0.624923 0.764698 -0.052105 0.030 Uiso 1 1 calc GR
H18C H 0.572643 0.659101 0.056124 0.030 Uiso 1 1 calc GR
C13 C 0.3520(3) 0.8859(3) -0.0531(3) 0.0214(7) Uani 1 1 d .
H13 H 0.366270 0.864113 -0.116848 0.026 Uiso 1 1 calc R
C9 C 0.9988(3) 0.8628(3) 0.6073(3) 0.0213(7) Uani 1 1 d .
H9A H 1.051959 0.852304 0.542749 0.032 Uiso 1 1 calc GR
H9B H 1.024092 0.935914 0.616757 0.032 Uiso 1 1 calc GR
H9C H 0.890223 0.873127 0.595701 0.032 Uiso 1 1 calc GR
C17 C 0.2882(3) 1.0003(3) 0.2334(3) 0.0226(7) Uani 1 1 d .
H17A H 0.290346 0.928747 0.303190 0.034 Uiso 1 1 calc GR
H17B H 0.191750 1.054416 0.226296 0.034 Uiso 1 1 calc GR
H17C H 0.369984 1.045624 0.233678 0.034 Uiso 1 1 calc GR
C16 C 0.3078(3) 0.9570(3) 0.1353(3) 0.0175(6) Uani 1 1 d .
C14 C 0.2255(3) 0.9704(3) -0.0478(3) 0.0228(7) Uani 1 1 d .
H14 H 0.154164 1.003299 -0.106807 0.027 Uiso 1 1 calc R
C6 C 1.1213(3) 0.7565(3) 0.8006(3) 0.0204(7) Uani 1 1 d .
H6 H 1.142783 0.833920 0.796625 0.024 Uiso 1 1 calc R
C23 C 0.5657(3) 0.1503(3) 0.4202(3) 0.0240(7) Uani 1 1 d .
H23A H 0.635720 0.082478 0.470540 0.036 Uiso 1 1 calc GR
H23B H 0.577845 0.150174 0.344550 0.036 Uiso 1 1 calc GR
H23C H 0.462463 0.139818 0.444851 0.036 Uiso 1 1 calc GR
C15 C 0.2042(3) 1.0064(3) 0.0447(3) 0.0216(7) Uani 1 1 d .
H15 H 0.119357 1.064638 0.046695 0.026 Uiso 1 1 calc R

loop_
_atom_site_aniso_label
_atom_site_aniso_U_11
_atom_site_aniso_U_22
_atom_site_aniso_U_33
_atom_site_aniso_U_23
_atom_site_aniso_U_13
_atom_site_aniso_U_12
I001 0.01966(10) 0.02174(11) 0.01975(12) -0.01231(9) -0.00175(7) -0.00558(8)
Pd1 0.01394(11) 0.01191(11) 0.01117(12) -0.00550(9) -0.00232(8) -0.00149(8)
Cl1 0.0313(4) 0.0143(3) 0.0205(4) -0.0061(3) -0.0098(3) -0.0053(3)
N4 0.0119(11) 0.0100(11) 0.0143(13) -0.0058(10) 0.0006(8) -0.0026(9)
N3 0.0170(11) 0.0120(12) 0.0136(13) -0.0055(10) -0.0024(9) -0.0023(10)
N1 0.0188(12) 0.0160(13) 0.0114(13) -0.0058(10) 0.0010(9) -0.0023(10)
N5 0.0207(12) 0.0139(13) 0.0234(16) -0.0092(11) 0.0014(10) -0.0037(10)
N2 0.0181(12) 0.0141(12) 0.0169(14) -0.0069(11) -0.0045(9) -0.0027(10)
C2 0.0132(13) 0.0232(16) 0.0136(16) -0.0112(13) -0.0008(10) -0.0019(12)
C19 0.0124(13) 0.0174(14) 0.0130(15) -0.0078(12) 0.0027(10) -0.0046(11)
C1 0.0172(14) 0.0156(15) 0.0166(17) -0.0048(12) -0.0008(11) -0.0024(12)
C20 0.0152(13) 0.0172(15) 0.0170(17) -0.0092(13) -0.0013(11) -0.0036(11)
C10 0.0142(13) 0.0154(14) 0.0127(15) -0.0054(12) 0.0004(10) -0.0017(11)
C22 0.0129(13) 0.0179(15) 0.0177(17) -0.0086(13) 0.0037(10) -0.0039(11)
C21 0.0188(14) 0.0160(15) 0.0198(18) -0.0081(13) 0.0043(11) -0.0049(12)
C4 0.0182(14) 0.0243(17) 0.0146(17) -0.0063(13) -0.0034(11) -0.0001(13)
C24 0.0230(15) 0.0135(14) 0.0195(18) -0.0043(13) -0.0048(12) -0.0030(12)
C11 0.0175(14) 0.0119(14) 0.0128(16) -0.0027(11) -0.0033(10) -0.0036(11)
C7 0.0149(13) 0.0204(16) 0.0153(16) -0.0077(13) -0.0021(11) -0.0004(12)
C12 0.0210(14) 0.0145(14) 0.0151(16) -0.0046(12) -0.0014(11) -0.0064(12)
C3 0.0141(13) 0.0209(16) 0.0156(17) -0.0071(13) 0.0003(11) -0.0008(12)
C5 0.0162(14) 0.0349(19) 0.0187(18) -0.0163(15) -0.0017(11) -0.0037(13)
C8 0.0192(14) 0.0194(16) 0.0181(17) -0.0051(13) -0.0033(11) 0.0009(12)
C18 0.0257(15) 0.0179(15) 0.0200(18) -0.0105(13) -0.0013(12) -0.0040(13)
C13 0.0301(16) 0.0227(16) 0.0127(17) -0.0037(13) -0.0043(12) -0.0131(14)
C9 0.0248(15) 0.0228(16) 0.0184(18) -0.0089(14) -0.0050(12) -0.0049(13)
C17 0.0270(16) 0.0169(16) 0.0208(19) -0.0065(14) 0.0011(12) 0.0045(13)
C16 0.0217(15) 0.0131(14) 0.0147(16) -0.0014(12) 0.0007(11) -0.0041(12)
C14 0.0187(15) 0.0243(17) 0.0224(19) -0.0029(14) -0.0081(12) -0.0059(13)
C6 0.0184(14) 0.0240(17) 0.0243(19) -0.0149(14) -0.0012(12) -0.0037(13)
C23 0.0314(17) 0.0174(16) 0.027(2) -0.0109(14) 0.0004(13) -0.0079(14)
C15 0.0159(14) 0.0206(16) 0.0236(19) -0.0027(14) -0.0015(12) -0.0021(12)

loop_
_atom_type_symbol
_atom_type_description
_atom_type_scat_dispersion_real
_atom_type_scat_dispersion_imag
_atom_type_scat_source
C C 0.0033 0.0016 'International Tables Vol C Tables 4.2.6.8 and 6.1.1.4'
H H 0.0000 0.0000 'International Tables Vol C Tables 4.2.6.8 and 6.1.1.4'
Cl Cl 0.1484 0.1585 'International Tables Vol C Tables 4.2.6.8 and 6.1.1.4'
I I -0.4742 1.8119 'International Tables Vol C Tables 4.2.6.8 and 6.1.1.4'
N N 0.0061 0.0033 'International Tables Vol C Tables 4.2.6.8 and 6.1.1.4'
Pd Pd -0.9988 1.0072 'International Tables Vol C Tables 4.2.6.8 and 6.1.1.4'

loop_
_geom_angle_atom_site_label_1
_geom_angle_atom_site_label_2
_geom_angle_atom_site_label_3
_geom_angle
N4 Pd1 Cl1 170.08(7)
C1 Pd1 Cl1 85.15(8)
C1 Pd1 N4 104.48(11)
C10 Pd1 Cl1 92.25(9)
C10 Pd1 N4 78.23(11)
C10 Pd1 C1 176.49(12)
C19 N4 Pd1 109.85(18)
C22 N4 Pd1 132.40(19)
C22 N4 C19 117.7(2)
C10 N3 C19 113.1(2)
C1 N1 C2 175.0(3)
C22 N5 C21 118.7(3)
C10 N2 C11 127.8(2)
C7 C2 N1 116.6(3)
C3 C2 N1 119.4(3)
C3 C2 C7 124.0(3)
N4 C19 C20 118.4(3)
N3 C19 N4 120.1(2)
N3 C19 C20 121.5(3)
N1 C1 Pd1 170.4(3)
C19 C20 I001 118.3(2)
C21 C20 I001 122.1(2)
C21 C20 C19 119.6(3)
N3 C10 Pd1 118.6(2)
N2 C10 Pd1 122.2(2)
N2 C10 N3 119.2(3)
N4 C22 C24 119.4(3)
N5 C22 N4 125.1(3)
N5 C22 C24 115.5(3)
N5 C21 C20 120.4(3)
N5 C21 C23 115.7(3)
C20 C21 C23 123.9(3)
C5 C4 C3 120.8(3)
C12 C11 N2 121.0(3)
C12 C11 C16 122.4(3)
C16 C11 N2 116.5(3)
C2 C7 C9 122.0(3)
C6 C7 C2 116.1(3)
C6 C7 C9 121.9(3)
C11 C12 C18 122.6(3)
C13 C12 C11 117.4(3)
C13 C12 C18 120.0(3)
C2 C3 C4 117.1(3)
C2 C3 C8 121.2(3)
C4 C3 C8 121.7(3)
C4 C5 C6 120.5(3)
C14 C13 C12 121.2(3)
C11 C16 C17 121.4(3)
C15 C16 C11 117.6(3)
C15 C16 C17 121.0(3)
C15 C14 C13 120.3(3)
C5 C6 C7 121.5(3)
C14 C15 C16 121.0(3)

loop_
_geom_bond_atom_site_label_1
_geom_bond_atom_site_label_2
_geom_bond_distance
I001 C20 2.094(3)
Pd1 Cl1 2.3191(8)
Pd1 N4 2.068(2)
Pd1 C1 2.059(3)
Pd1 C10 1.990(3)
N4 C19 1.386(3)
N4 C22 1.339(4)
N3 C19 1.343(4)
N3 C10 1.328(3)
N1 C2 1.409(4)
N1 C1 1.156(4)
N5 C22 1.337(4)
N5 C21 1.349(4)
N2 C10 1.325(4)
N2 C11 1.437(3)
C2 C7 1.408(4)
C2 C3 1.384(4)
C19 C20 1.420(4)
C20 C21 1.371(4)
C22 C24 1.500(4)
C21 C23 1.501(4)
C4 C3 1.390(4)
C4 C5 1.380(4)
C11 C12 1.399(4)
C11 C16 1.404(4)
C7 C9 1.490(4)
C7 C6 1.383(4)
C12 C18 1.492(4)
C12 C13 1.395(4)
C3 C8 1.512(4)
C5 C6 1.381(4)
C13 C14 1.380(4)
C17 C16 1.500(4)
C16 C15 1.393(4)
C14 C15 1.379(5)
